data_4024104
loop_
_publ_author_name
'Bing-Jun Zhao'
'Henry J. Shine'
'John N. Marx'
'Cristina Hofmann'
'Kenton H. Whitmire'

_publ_section_title
;
 Addition of the Phenoxathiin Cation Radical to Alkenes and Nonconjugated
 Dienes. Formation of (E)- and (Z)-(10-Phenoxathiiniumyl)alkenes
 and (E)- and (Z)-(10-Phenoxathiiniumyl)dienes on Basic Alumina
;
_journal_name_full 'Journal of Organic Chemistry'
_journal_page_first 6154
_journal_page_last 6161
_journal_paper_doi 10.1021/jo070898b
_journal_volume 72
_journal_year 2007
_chemical_formula_sum 'C32 H31 F12 N O2 P2 S2'
_chemical_formula_weight 815.64
_chemical_name_systematic
; 
 ? 
;
_space_group_IT_number 14
_symmetry_cell_setting monoclinic
_symmetry_space_group_name_Hall '-P 2yn'
_symmetry_space_group_name_H-M 'P 1 21/n 1'
_atom_sites_solution_hydrogens geom
_atom_sites_solution_primary direct
_atom_sites_solution_secondary difmap
_audit_creation_method SHELXL-97
_cell_angle_alpha 90.00
_cell_angle_beta 113.00
_cell_angle_gamma 90.00
_cell_formula_units_Z 4
_cell_length_a 17.415(3)
_cell_length_b 12.538(2)
_cell_length_c 17.415(3)
_cell_measurement_reflns_used 20001
_cell_measurement_temperature 298(2)
_cell_measurement_theta_max 56.055
_cell_measurement_theta_min 4.291
_cell_volume 3500.2(11)
_computing_cell_refinement 'SHELXTL 6.10 (Bruker AXS, 2001)'
_computing_data_collection 'SHELXTL 6.10 (Bruker AXS, 2001)'
_computing_data_reduction 'SHELXTL 6.10 (Bruker AXS, 2001)'
_computing_molecular_graphics 'SHELXTL 6.10 (Bruker AXS, 2001)'
_computing_publication_material 'SHELXTL 6.10 (Bruker AXS, 2001)'
_computing_structure_refinement 'SHELXL-97 (Sheldrick, 1997)'
_computing_structure_solution 'SHELXS-97 (Sheldrick, 1990)'
_diffrn_ambient_temperature 298(2)
_diffrn_measured_fraction_theta_full 0.975
_diffrn_measured_fraction_theta_max 0.975
_diffrn_radiation_monochromator graphite
_diffrn_radiation_source 'fine-focus sealed tube'
_diffrn_radiation_type MoK\a
_diffrn_radiation_wavelength 0.71073
_diffrn_reflns_av_R_equivalents 0.0622
_diffrn_reflns_av_sigmaI/netI 0.0386
_diffrn_reflns_limit_h_max 22
_diffrn_reflns_limit_h_min -22
_diffrn_reflns_limit_k_max 16
_diffrn_reflns_limit_k_min -16
_diffrn_reflns_limit_l_max 23
_diffrn_reflns_limit_l_min -22
_diffrn_reflns_number 42811
_diffrn_reflns_theta_full 28.39
_diffrn_reflns_theta_max 28.39
_diffrn_reflns_theta_min 2.06
_exptl_absorpt_coefficient_mu 0.340
_exptl_absorpt_correction_T_max 0.950
_exptl_absorpt_correction_T_min 0.934
_exptl_absorpt_correction_type multi-scan
_exptl_absorpt_process_details 'SADABS (Scheldrick, 1996)'
_exptl_crystal_colour colorless
_exptl_crystal_density_diffrn 1.548
_exptl_crystal_density_method 'not measured'
_exptl_crystal_description block
_exptl_crystal_F_000 1664
_exptl_crystal_size_max 0.20
_exptl_crystal_size_mid 0.18
_exptl_crystal_size_min 0.15
_refine_diff_density_max 0.606
_refine_diff_density_min -1.070
_refine_diff_density_rms 0.065
_refine_ls_extinction_method none
_refine_ls_goodness_of_fit_ref 1.055
_refine_ls_hydrogen_treatment constr
_refine_ls_matrix_type full
_refine_ls_number_parameters 450
_refine_ls_number_reflns 8561
_refine_ls_number_restraints 0
_refine_ls_restrained_S_all 1.055
_refine_ls_R_factor_all 0.0873
_refine_ls_R_factor_gt 0.0582
_refine_ls_shift/su_max 0.000
_refine_ls_shift/su_mean 0.000
_refine_ls_structure_factor_coef Fsqd
_refine_ls_weighting_details 'calc w=1/[\s^2^(Fo^2^)+(0.0829P)^2^+2.6481P] where P=(Fo^2^+2Fc^2^)/3'
_refine_ls_weighting_scheme calc
_refine_ls_wR_factor_gt 0.1579
_refine_ls_wR_factor_ref 0.1795
_reflns_number_gt 5861
_reflns_number_total 8561
_reflns_threshold_expression >2sigma(I)
_cod_data_source_file jo070898bsi20070429_054455.cif
_cod_data_source_block Compound_6c
_cod_depositor_comments
;
The following automatic conversions were performed:
'_symmetry_cell_setting' value 'Monoclinic' changed to 'monoclinic'
according to '/home/saulius/struct/CIF-dictionaries/cif_core.dic'
dictionary named 'cif_core.dic' version 2.4.1 from
2010-06-29.

'_geom_bond_publ_flag' value 'Y' changed to 'y' according to
'/home/saulius/struct/CIF-dictionaries/cif_core.dic' dictionary named
'cif_core.dic' version 2.4.1 from 2010-06-29 (39
times).

'_geom_bond_publ_flag' value 'N' changed to 'n' according to
'/home/saulius/struct/CIF-dictionaries/cif_core.dic' dictionary named
'cif_core.dic' version 2.4.1 from 2010-06-29 (14
times).

'_geom_angle_publ_flag' value 'Y' changed to 'y' according to
'/home/saulius/struct/CIF-dictionaries/cif_core.dic' dictionary named
'cif_core.dic' version 2.4.1 from 2010-06-29 (54
times).

'_geom_angle_publ_flag' value 'N' changed to 'n' according to
'/home/saulius/struct/CIF-dictionaries/cif_core.dic' dictionary named
'cif_core.dic' version 2.4.1 from 2010-06-29 (34 times).

Automatic conversion script
Id: cif_fix_enum 1527 2010-12-29 10:47:43Z saulius 
;
_cod_original_sg_symbol_H-M 'P 21/n'
_cod_database_code 4024104

loop_
_symmetry_equiv_pos_as_xyz
'x, y, z'
'-x+1/2, y+1/2, -z+1/2'
'-x, -y, -z'
'x-1/2, -y-1/2, z-1/2'

loop_
_atom_site_label
_atom_site_type_symbol
_atom_site_fract_x
_atom_site_fract_y
_atom_site_fract_z
_atom_site_U_iso_or_equiv
_atom_site_adp_type
_atom_site_occupancy
_atom_site_symmetry_multiplicity
_atom_site_calc_flag
_atom_site_refinement_flags
_atom_site_disorder_assembly
_atom_site_disorder_group
S2 S 0.21342(4) 0.80724(6) 0.10937(4) 0.03919(17) Uani 1 1 d . . .
S1 S 0.28952(4) 0.96413(6) -0.03477(4) 0.04270(18) Uani 1 1 d . . .
C14 C 0.16318(15) 0.8579(2) -0.00022(15) 0.0370(5) Uani 1 1 d . . .
H14A H 0.1157 0.8110 -0.0297 0.044 Uiso 1 1 calc R . .
O2 O 0.06550(12) 0.65735(17) 0.06359(13) 0.0509(5) Uani 1 1 d . . .
C26 C 0.13194(17) 0.8137(2) 0.14455(16) 0.0409(6) Uani 1 1 d . . .
C1 C 0.34204(17) 0.9890(2) 0.07300(17) 0.0436(6) Uani 1 1 d . . .
C6 C 0.40254(18) 0.9186(2) 0.12094(19) 0.0484(7) Uani 1 1 d . . .
O1 O 0.42766(14) 0.83298(18) 0.08676(15) 0.0596(6) Uani 1 1 d . . .
C15 C 0.21329(18) 0.6695(2) 0.09120(17) 0.0429(6) Uani 1 1 d . . .
C21 C 0.06684(17) 0.7420(2) 0.11413(17) 0.0436(6) Uani 1 1 d . . .
C25 C 0.1327(2) 0.8939(3) 0.20002(19) 0.0527(7) Uani 1 1 d . . .
H25A H 0.1778 0.9404 0.2216 0.063 Uiso 1 1 calc R . .
C28 C 0.18770(17) 0.8085(3) -0.13331(17) 0.0470(7) Uani 1 1 d . . .
H28A H 0.2323 0.8106 -0.1543 0.056 Uiso 1 1 calc R . .
C16 C 0.28634(19) 0.6194(3) 0.09489(19) 0.0502(7) Uani 1 1 d . . .
H16A H 0.3366 0.6564 0.1131 0.060 Uiso 1 1 calc R . .
C20 C 0.13901(18) 0.6134(2) 0.06695(18) 0.0457(6) Uani 1 1 d . . .
C23 C -0.0005(2) 0.8342(3) 0.1899(2) 0.0611(9) Uani 1 1 d . . .
H23A H -0.0460 0.8423 0.2047 0.073 Uiso 1 1 calc R . .
C12 C 0.37405(19) 0.9075(3) -0.0527(2) 0.0514(7) Uani 1 1 d . . .
C27 C 0.12816(18) 0.9688(2) 0.00012(19) 0.0469(6) Uani 1 1 d . . .
H27A H 0.1025 0.9947 -0.0561 0.070 Uiso 1 1 calc R . .
H27B H 0.1725 1.0160 0.0322 0.070 Uiso 1 1 calc R . .
H27C H 0.0874 0.9658 0.0245 0.070 Uiso 1 1 calc R . .
C22 C -0.00111(19) 0.7534(3) 0.1361(2) 0.0544(8) Uani 1 1 d . . .
H22A H -0.0464 0.7073 0.1148 0.065 Uiso 1 1 calc R . .
C19 C 0.1369(2) 0.5080(3) 0.0441(2) 0.0588(8) Uani 1 1 d . . .
H19A H 0.0874 0.4695 0.0279 0.071 Uiso 1 1 calc R . .
C7 C 0.43113(19) 0.8467(3) 0.0097(2) 0.0558(8) Uani 1 1 d . . .
C30 C 0.1578(2) 0.6932(3) -0.1399(2) 0.0663(9) Uani 1 1 d . . .
H30A H 0.1339 0.6723 -0.1975 0.100 Uiso 1 1 calc R . .
H30B H 0.1166 0.6871 -0.1163 0.100 Uiso 1 1 calc R . .
H30C H 0.2042 0.6476 -0.1101 0.100 Uiso 1 1 calc R . .
C17 C 0.2825(2) 0.5146(3) 0.0711(2) 0.0624(9) Uani 1 1 d . . .
H17A H 0.3303 0.4803 0.0724 0.075 Uiso 1 1 calc R . .
C24 C 0.0657(2) 0.9032(3) 0.2223(2) 0.0628(9) Uani 1 1 d . . .
H24A H 0.0651 0.9562 0.2594 0.075 Uiso 1 1 calc R . .
C2 C 0.3210(2) 1.0766(3) 0.1092(2) 0.0546(7) Uani 1 1 d . . .
H2A H 0.2822 1.1260 0.0764 0.065 Uiso 1 1 calc R . .
C29 C 0.1189(2) 0.8821(3) -0.1882(2) 0.0671(10) Uani 1 1 d . . .
H29A H 0.0973 0.8560 -0.2445 0.101 Uiso 1 1 calc R . .
H29B H 0.1410 0.9526 -0.1868 0.101 Uiso 1 1 calc R . .
H29C H 0.0749 0.8844 -0.1680 0.101 Uiso 1 1 calc R . .
C3 C 0.3584(2) 1.0893(3) 0.1941(2) 0.0705(10) Uani 1 1 d . . .
H3A H 0.3449 1.1477 0.2193 0.085 Uiso 1 1 calc R . .
C9 C 0.5002(3) 0.8080(4) -0.0798(4) 0.0902(15) Uani 1 1 d . . .
H9A H 0.5427 0.7734 -0.0897 0.108 Uiso 1 1 calc R . .
C11 C 0.3797(2) 0.9209(3) -0.1296(2) 0.0659(9) Uani 1 1 d . . .
H11A H 0.3415 0.9627 -0.1712 0.079 Uiso 1 1 calc R . .
C18 C 0.2081(3) 0.4600(3) 0.0453(2) 0.0661(9) Uani 1 1 d . . .
H18A H 0.2061 0.3894 0.0284 0.079 Uiso 1 1 calc R . .
C5 C 0.4388(2) 0.9310(3) 0.2062(2) 0.0617(9) Uani 1 1 d . . .
H5A H 0.4784 0.8824 0.2391 0.074 Uiso 1 1 calc R . .
C10 C 0.4446(3) 0.8695(4) -0.1418(3) 0.0839(14) Uani 1 1 d . . .
H10A H 0.4504 0.8767 -0.1924 0.101 Uiso 1 1 calc R . .
C8 C 0.4953(2) 0.7960(3) -0.0041(3) 0.0767(12) Uani 1 1 d . . .
H8A H 0.5341 0.7547 0.0374 0.092 Uiso 1 1 calc R . .
C4 C 0.4159(2) 1.0157(4) 0.2419(2) 0.0710(10) Uani 1 1 d . . .
H4A H 0.4394 1.0238 0.2996 0.085 Uiso 1 1 calc R . .
P1 P 0.11033(5) 0.22255(7) 0.14896(5) 0.0504(2) Uiso 1 1 d . . .
F6 F 0.04154(16) 0.3124(2) 0.11695(15) 0.0925(8) Uani 1 1 d . . .
F5 F 0.04297(16) 0.1357(2) 0.10056(19) 0.1013(9) Uani 1 1 d . . .
F4 F 0.08825(17) 0.2071(2) 0.22851(15) 0.0880(7) Uani 1 1 d . . .
F3 F 0.13178(18) 0.2371(2) 0.06947(16) 0.0916(8) Uani 1 1 d . . .
F2 F 0.17657(17) 0.3094(2) 0.19760(17) 0.0960(8) Uani 1 1 d . . .
F1 F 0.17807(17) 0.1312(2) 0.1815(2) 0.1032(9) Uani 1 1 d . . .
P2 P 0.25108(6) 1.25927(8) -0.13493(6) 0.0626(3) Uiso 1 1 d . . .
C13 C 0.22662(16) 0.8419(2) -0.04068(16) 0.0374(5) Uani 1 1 d . . .
H13A H 0.2651 0.7853 -0.0098 0.045 Uiso 1 1 calc R . .
F26 F 0.2093(2) 1.2007(3) -0.0814(2) 0.1302(13) Uani 1 1 d . . .
F25 F 0.31538(18) 1.1660(2) -0.1202(3) 0.1252(12) Uani 1 1 d . . .
F24 F 0.1861(2) 1.3513(3) -0.1466(2) 0.1184(10) Uani 1 1 d . . .
F23 F 0.3122(2) 1.3193(3) -0.0555(2) 0.1314(12) Uani 1 1 d . . .
F22 F 0.2892(3) 1.3197(3) -0.1884(3) 0.1568(16) Uani 1 1 d . . .
F21 F 0.1891(2) 1.2029(4) -0.2129(3) 0.1678(18) Uani 1 1 d . . .
C101 C 0.0526(3) 1.0223(5) -0.3905(3) 0.0926(15) Uani 1 1 d . . .
C102 C 0.1308(3) 1.0618(4) -0.3882(3) 0.0976(15) Uani 1 1 d . . .
H201 H 0.1223 1.0960 -0.4402 0.146 Uiso 1 1 calc R . .
H202 H 0.1690 1.0034 -0.3794 0.146 Uiso 1 1 calc R . .
H203 H 0.1534 1.1122 -0.3435 0.146 Uiso 1 1 calc R . .
N101 N -0.0081(3) 0.9914(6) -0.3917(3) 0.139(2) Uani 1 1 d . . .

loop_
_atom_site_aniso_label
_atom_site_aniso_U_11
_atom_site_aniso_U_22
_atom_site_aniso_U_33
_atom_site_aniso_U_23
_atom_site_aniso_U_13
_atom_site_aniso_U_12
S2 0.0357(3) 0.0480(4) 0.0344(3) 0.0010(3) 0.0143(3) -0.0035(3)
S1 0.0433(4) 0.0457(4) 0.0420(4) 0.0038(3) 0.0198(3) -0.0040(3)
C14 0.0326(12) 0.0458(14) 0.0333(12) 0.0011(10) 0.0136(10) -0.0003(10)
O2 0.0383(10) 0.0586(12) 0.0550(12) -0.0107(10) 0.0173(9) -0.0059(9)
C26 0.0396(13) 0.0493(15) 0.0354(13) 0.0031(11) 0.0164(11) -0.0006(11)
C1 0.0402(14) 0.0485(15) 0.0443(15) -0.0017(12) 0.0191(12) -0.0107(12)
C6 0.0444(15) 0.0501(16) 0.0516(17) 0.0000(13) 0.0196(13) -0.0098(13)
O1 0.0539(13) 0.0568(13) 0.0656(14) 0.0033(11) 0.0208(11) 0.0051(10)
C15 0.0445(15) 0.0484(15) 0.0370(13) 0.0054(11) 0.0171(12) 0.0013(12)
C21 0.0406(14) 0.0523(16) 0.0387(14) 0.0059(12) 0.0165(11) 0.0027(12)
C25 0.0585(18) 0.0567(18) 0.0455(16) -0.0032(13) 0.0232(14) -0.0003(15)
C28 0.0385(14) 0.0670(19) 0.0389(14) -0.0068(13) 0.0190(12) -0.0054(13)
C16 0.0417(15) 0.0593(18) 0.0503(16) 0.0114(14) 0.0189(13) 0.0063(13)
C20 0.0452(15) 0.0496(16) 0.0448(15) 0.0024(12) 0.0205(12) 0.0010(12)
C23 0.0519(18) 0.080(2) 0.062(2) 0.0092(17) 0.0333(16) 0.0141(17)
C12 0.0462(16) 0.0585(18) 0.0584(18) -0.0106(14) 0.0301(14) -0.0167(14)
C27 0.0446(15) 0.0507(16) 0.0490(16) 0.0039(13) 0.0224(13) 0.0079(13)
C22 0.0399(15) 0.067(2) 0.0582(18) 0.0073(15) 0.0210(14) 0.0024(14)
C19 0.063(2) 0.0517(18) 0.067(2) -0.0050(15) 0.0311(17) -0.0089(15)
C7 0.0409(15) 0.0558(18) 0.073(2) -0.0115(16) 0.0247(15) -0.0097(14)
C30 0.063(2) 0.076(2) 0.061(2) -0.0247(18) 0.0255(17) -0.0190(18)
C17 0.063(2) 0.060(2) 0.071(2) 0.0107(17) 0.0348(18) 0.0199(17)
C24 0.071(2) 0.070(2) 0.0564(19) -0.0027(16) 0.0343(17) 0.0110(18)
C2 0.0495(17) 0.0545(18) 0.0620(19) -0.0083(15) 0.0244(15) -0.0076(14)
C29 0.0560(19) 0.102(3) 0.0396(16) 0.0055(17) 0.0148(14) 0.0083(19)
C3 0.069(2) 0.083(3) 0.065(2) -0.028(2) 0.0310(19) -0.015(2)
C9 0.062(2) 0.097(3) 0.134(4) -0.041(3) 0.062(3) -0.022(2)
C11 0.068(2) 0.079(2) 0.065(2) -0.0130(18) 0.0412(18) -0.0267(19)
C18 0.083(3) 0.0477(18) 0.079(2) -0.0005(17) 0.044(2) 0.0049(17)
C5 0.0520(18) 0.073(2) 0.0529(18) 0.0103(17) 0.0128(15) -0.0115(16)
C10 0.087(3) 0.101(3) 0.096(3) -0.037(3) 0.070(3) -0.041(3)
C8 0.0468(18) 0.080(3) 0.112(3) -0.028(2) 0.040(2) -0.0113(18)
C4 0.072(2) 0.092(3) 0.0474(18) -0.0141(19) 0.0219(17) -0.022(2)
F6 0.0926(17) 0.1025(18) 0.0721(15) 0.0115(13) 0.0209(13) 0.0418(15)
F5 0.0877(17) 0.1040(19) 0.117(2) -0.0397(16) 0.0456(16) -0.0438(15)
F4 0.1027(18) 0.1024(18) 0.0723(14) 0.0142(13) 0.0486(14) 0.0087(15)
F3 0.113(2) 0.1055(18) 0.0774(15) -0.0144(14) 0.0594(15) -0.0207(16)
F2 0.0893(17) 0.1007(18) 0.0895(17) -0.0311(14) 0.0256(14) -0.0391(15)
F1 0.0881(17) 0.0877(18) 0.136(2) 0.0176(16) 0.0467(17) 0.0331(14)
C13 0.0345(12) 0.0404(13) 0.0397(13) 0.0014(11) 0.0170(11) -0.0024(10)
F26 0.113(2) 0.141(3) 0.169(3) 0.066(2) 0.091(2) 0.020(2)
F25 0.0875(19) 0.0843(18) 0.214(4) 0.011(2) 0.070(2) 0.0104(15)
F24 0.124(2) 0.113(2) 0.119(2) 0.0202(18) 0.0480(19) 0.0451(19)
F23 0.098(2) 0.164(3) 0.109(2) -0.046(2) 0.0154(18) -0.001(2)
F22 0.237(5) 0.135(3) 0.174(4) 0.015(2) 0.163(4) -0.023(3)
F21 0.129(3) 0.204(4) 0.144(3) -0.095(3) 0.025(2) -0.027(3)
C101 0.087(3) 0.123(4) 0.073(3) 0.020(3) 0.038(3) 0.034(3)
C102 0.097(3) 0.089(3) 0.110(4) 0.000(3) 0.044(3) 0.017(3)
N101 0.094(3) 0.225(7) 0.104(4) 0.038(4) 0.047(3) 0.027(4)

loop_
_atom_type_symbol
_atom_type_description
_atom_type_scat_dispersion_real
_atom_type_scat_dispersion_imag
_atom_type_scat_source
C C 0.0033 0.0016 'International Tables Vol C Tables 4.2.6.8 and 6.1.1.4'
H H 0.0000 0.0000 'International Tables Vol C Tables 4.2.6.8 and 6.1.1.4'
O O 0.0106 0.0060 'International Tables Vol C Tables 4.2.6.8 and 6.1.1.4'
S S 0.1246 0.1234 'International Tables Vol C Tables 4.2.6.8 and 6.1.1.4'
P P 0.1023 0.0942 'International Tables Vol C Tables 4.2.6.8 and 6.1.1.4'
F F 0.0171 0.0103 'International Tables Vol C Tables 4.2.6.8 and 6.1.1.4'
N N 0.0061 0.0033 'International Tables Vol C Tables 4.2.6.8 and 6.1.1.4'

loop_
_geom_angle_atom_site_label_1
_geom_angle_atom_site_label_2
_geom_angle_atom_site_label_3
_geom_angle
_geom_angle_site_symmetry_1
_geom_angle_site_symmetry_3
_geom_angle_publ_flag
C26 S2 C15 99.47(14) . . y
C26 S2 C14 102.76(12) . . y
C15 S2 C14 100.51(12) . . y
C1 S1 C12 97.89(14) . . y
C1 S1 C13 104.68(12) . . y
C12 S1 C13 99.88(13) . . y
C27 C14 C13 118.8(2) . . y
C27 C14 S2 109.55(18) . . y
C13 C14 S2 106.84(17) . . y
C21 O2 C20 120.0(2) . . y
C21 C26 C25 121.4(3) . . y
C21 C26 S2 119.4(2) . . y
C25 C26 S2 119.1(2) . . y
C6 C1 C2 120.5(3) . . y
C6 C1 S1 119.1(2) . . y
C2 C1 S1 120.3(2) . . y
C5 C6 C1 120.1(3) . . y
C5 C6 O1 117.6(3) . . y
C1 C6 O1 122.3(3) . . y
C7 O1 C6 117.7(3) . . y
C20 C15 C16 120.7(3) . . y
C20 C15 S2 119.3(2) . . y
C16 C15 S2 119.8(2) . . y
O2 C21 C26 123.7(3) . . y
O2 C21 C22 117.0(3) . . y
C26 C21 C22 119.2(3) . . y
C24 C25 C26 118.6(3) . . y
C29 C28 C30 111.5(3) . . y
C29 C28 C13 114.2(3) . . y
C30 C28 C13 109.5(3) . . y
C17 C16 C15 118.7(3) . . y
O2 C20 C19 117.0(3) . . y
O2 C20 C15 123.5(3) . . y
C19 C20 C15 119.5(3) . . y
C24 C23 C22 121.6(3) . . y
C7 C12 C11 121.6(3) . . y
C7 C12 S1 118.4(2) . . y
C11 C12 S1 119.9(3) . . y
C23 C22 C21 118.9(3) . . y
C18 C19 C20 119.6(3) . . y
O1 C7 C12 122.9(3) . . y
O1 C7 C8 117.1(4) . . y
C12 C7 C8 119.9(4) . . y
C16 C17 C18 120.3(3) . . y
C25 C24 C23 120.1(3) . . y
C3 C2 C1 118.9(3) . . y
C2 C3 C4 120.1(4) . . y
C8 C9 C10 122.1(4) . . y
C10 C11 C12 117.3(4) . . y
C19 C18 C17 121.2(3) . . y
C4 C5 C6 119.0(3) . . y
C9 C10 C11 120.5(4) . . y
C9 C8 C7 118.5(5) . . y
C5 C4 C3 121.2(3) . . y
F2 P1 F3 91.00(15) . . n
F2 P1 F6 89.53(16) . . n
F3 P1 F6 90.86(15) . . n
F2 P1 F5 179.30(16) . . n
F3 P1 F5 89.57(15) . . n
F6 P1 F5 90.05(16) . . n
F2 P1 F1 91.19(16) . . n
F3 P1 F1 89.90(16) . . n
F6 P1 F1 178.94(16) . . n
F5 P1 F1 89.22(17) . . n
F2 P1 F4 89.50(15) . . n
F3 P1 F4 179.50(16) . . n
F6 P1 F4 89.19(14) . . n
F5 P1 F4 89.93(15) . . n
F1 P1 F4 90.04(15) . . n
F22 P2 F21 90.7(3) . . n
F22 P2 F26 177.8(2) . . n
F21 P2 F26 88.9(3) . . n
F22 P2 F23 89.6(2) . . n
F21 P2 F23 178.3(2) . . n
F26 P2 F23 90.8(2) . . n
F22 P2 F25 91.0(2) . . n
F21 P2 F25 90.7(2) . . n
F26 P2 F25 91.18(18) . . n
F23 P2 F25 91.05(19) . . n
F22 P2 F24 91.1(2) . . n
F21 P2 F24 90.1(2) . . n
F26 P2 F24 86.74(18) . . n
F23 P2 F24 88.18(19) . . n
F25 P2 F24 177.8(2) . . n
C14 C13 C28 114.4(2) . . n
C14 C13 S1 112.30(18) . . n
C28 C13 S1 106.83(18) . . n
N101 C101 C102 179.6(6) . . n

loop_
_geom_bond_atom_site_label_1
_geom_bond_atom_site_label_2
_geom_bond_distance
_geom_bond_site_symmetry_2
_geom_bond_publ_flag
S2 C26 1.753(3) . y
S2 C15 1.755(3) . y
S2 C14 1.872(3) . y
S1 C1 1.765(3) . y
S1 C12 1.769(3) . y
S1 C13 1.863(3) . y
C14 C27 1.520(4) . y
C14 C13 1.538(3) . y
O2 C21 1.373(4) . y
O2 C20 1.374(3) . y
C26 C21 1.381(4) . y
C26 C25 1.391(4) . y
C1 C6 1.378(4) . y
C1 C2 1.384(4) . y
C6 C5 1.377(4) . y
C6 O1 1.379(4) . y
O1 C7 1.378(4) . y
C15 C20 1.386(4) . y
C15 C16 1.398(4) . y
C21 C22 1.386(4) . y
C25 C24 1.370(5) . y
C28 C29 1.519(5) . y
C28 C30 1.526(5) . y
C28 C13 1.543(4) . y
C16 C17 1.371(5) . y
C20 C19 1.377(4) . y
C23 C24 1.373(5) . y
C23 C22 1.378(5) . y
C12 C7 1.380(5) . y
C12 C11 1.391(5) . y
C19 C18 1.370(5) . y
C7 C8 1.386(5) . y
C17 C18 1.376(5) . y
C2 C3 1.372(5) . y
C3 C4 1.377(6) . y
C9 C8 1.363(7) . y
C9 C10 1.372(7) . y
C11 C10 1.388(6) . y
C5 C4 1.367(6) . y
P1 F2 1.571(2) . n
P1 F3 1.579(2) . n
P1 F6 1.579(2) . n
P1 F5 1.581(2) . n
P1 F1 1.581(2) . n
P1 F4 1.588(2) . n
P2 F22 1.537(3) . n
P2 F21 1.538(3) . n
P2 F26 1.571(3) . n
P2 F23 1.569(3) . n
P2 F25 1.569(3) . n
P2 F24 1.573(3) . n
C101 N101 1.118(7) . n
C101 C102 1.435(7) . n
